data_4130805
loop_
_publ_author_name
'McCreanor, Niall G.'
'Stanton, Steven'
'Bower, John F.'

_publ_section_title
;
 Capture-Collapse Heterocyclization: 1,3-Diazepanes by C-N Reductive
 Elimination from Rhodacyclopentanones.
;
_journal_issue 36
_journal_name_full 'Journal of the American Chemical Society'
_journal_page_first 11465
_journal_page_last 11468
_journal_paper_doi 10.1021/jacs.6b07046
_journal_volume 138
_journal_year 2016
_chemical_formula_moiety 'C22 H24 N2 O4'
_chemical_formula_sum 'C22 H24 N2 O4'
_chemical_formula_weight 380.43
_space_group_crystal_system triclinic
_space_group_IT_number 2
_space_group_name_Hall '-P 1'
_space_group_name_H-M_alt 'P -1'
_atom_sites_solution_hydrogens geom
_atom_sites_solution_primary iterative
_audit_creation_date 2015-09-23
_audit_creation_method
;
Olex2 1.2
(compiled 2015.01.26 svn.r3150 for OlexSys, GUI svn.r4998)
;
_cell_angle_alpha 67.181(4)
_cell_angle_beta 83.169(4)
_cell_angle_gamma 84.093(4)
_cell_formula_units_Z 2
_cell_length_a 9.614(2)
_cell_length_b 10.268(2)
_cell_length_c 10.553(2)
_cell_measurement_reflns_used 9968
_cell_measurement_temperature 100(2)
_cell_measurement_theta_max 67.02
_cell_measurement_theta_min 4.56
_cell_volume 951.6(3)
_computing_cell_refinement 'SAINT v8.34A (Bruker, 2013)'
_computing_data_reduction 'SAINT v8.34A (Bruker, 2013)'
_computing_molecular_graphics 'Olex2 (Dolomanov et al., 2009)'
_computing_publication_material 'Olex2 (Dolomanov et al., 2009)'
_computing_structure_refinement 'ShelXL (Sheldrick, 2008)'
_computing_structure_solution
;
Superflip (Palatinus & Chapuis, 2007;Palatinus & van der Lee, 2008;
Palatinus et al., 2012)
;
_diffrn_ambient_temperature 100(2)
_diffrn_detector 'Bruker Pt135 CCD area detector'
_diffrn_detector_type 'CCD area detector'
_diffrn_measured_fraction_theta_full 0.955
_diffrn_measured_fraction_theta_max 0.971
_diffrn_measurement_device 'Bruker Mircostar Rotating anode'
_diffrn_measurement_device_type 'Bruker APEX-II CCD'
_diffrn_measurement_method '\f and \w scans'
_diffrn_radiation_monochromator graphite
_diffrn_radiation_type CuK\a
_diffrn_radiation_wavelength 1.54178
_diffrn_reflns_av_R_equivalents 0.0413
_diffrn_reflns_av_unetI/netI 0.0395
_diffrn_reflns_Laue_measured_fraction_full 0.955
_diffrn_reflns_Laue_measured_fraction_max 0.971
_diffrn_reflns_limit_h_max 11
_diffrn_reflns_limit_h_min -11
_diffrn_reflns_limit_k_max 12
_diffrn_reflns_limit_k_min -11
_diffrn_reflns_limit_l_max 12
_diffrn_reflns_limit_l_min -12
_diffrn_reflns_number 11910
_diffrn_reflns_point_group_measured_fraction_full 0.955
_diffrn_reflns_point_group_measured_fraction_max 0.971
_diffrn_reflns_theta_full 67.679
_diffrn_reflns_theta_max 67.015
_diffrn_reflns_theta_min 4.563
_diffrn_source 'micro-focus rotating anode'
_diffrn_standards_number 0
_exptl_absorpt_coefficient_mu 0.747
_exptl_absorpt_correction_T_max 0.7529
_exptl_absorpt_correction_T_min 0.3255
_exptl_absorpt_correction_type multi-scan
_exptl_absorpt_process_details
;
SADABS-2014/4 (Bruker,2014/4) was used for absorption correction.
wR2(int) was 0.1325 before and 0.0617 after correction.
The Ratio of minimum to maximum transmission is 0.4323.
The \l/2 correction factor is 0.00150.
;
_exptl_crystal_colour colourless
_exptl_crystal_colour_primary colourless
_exptl_crystal_density_diffrn 1.328
_exptl_crystal_description block
_exptl_crystal_F_000 404
_exptl_crystal_size_max 0.45
_exptl_crystal_size_mid 0.33
_exptl_crystal_size_min 0.29
_refine_diff_density_max 0.422
_refine_diff_density_min -0.476
_refine_diff_density_rms 0.130
_refine_ls_extinction_method none
_refine_ls_goodness_of_fit_ref 1.116
_refine_ls_hydrogen_treatment constr
_refine_ls_matrix_type full
_refine_ls_number_parameters 255
_refine_ls_number_reflns 3288
_refine_ls_number_restraints 0
_refine_ls_restrained_S_all 1.116
_refine_ls_R_factor_all 0.0524
_refine_ls_R_factor_gt 0.0521
_refine_ls_shift/su_max 0.001
_refine_ls_shift/su_mean 0.000
_refine_ls_structure_factor_coef Fsqd
_refine_ls_weighting_details 'w=1/[\s^2^(Fo^2^)+(0.1056P)^2^+0.3415P] where P=(Fo^2^+2Fc^2^)/3'
_refine_ls_weighting_scheme calc
_refine_ls_wR_factor_gt 0.1565
_refine_ls_wR_factor_ref 0.1570
_reflns_Friedel_coverage 0.000
_reflns_number_gt 3233
_reflns_number_total 3288
_reflns_threshold_expression 'I > 2\s(I)'
_cod_data_source_file ja6b07046_si_003.cif
_cod_data_source_block testt1
_cod_original_cell_volume 951.6(4)
_cod_database_code 4130805
_shelxl_version_number 2013-4
_shelx_space_group_comment
;
The symmetry employed for this shelxl refinement is uniquely defined
by the following loop, which should always be used as a source of
symmetry information in preference to the above space-group names.
They are only intended as comments.
;
_olex2_refinement_description
;
1. Fixed Uiso
 At 1.2 times of:
  All C(H) groups, All C(H,H) groups
 At 1.5 times of:
  All C(H,H,H) groups
2.a Ternary CH refined with riding coordinates:
 C11(H11)
2.b Secondary CH2 refined with riding coordinates:
 C9(H9A,H9B), C10(H10A,H10B), C12(H12A,H12B), C13(H13A,H13B), C16(H16A,H16B)
2.c Aromatic/amide H refined with riding coordinates:
 C3(H3), C6(H6), C18(H18), C19(H19), C20(H20), C21(H21), C22(H22)
2.d Idealised Me refined as rotating group:
 C1(H1A,H1B,H1C), C2(H2A,H2B,H2C)
;
_olex2_submission_special_instructions 'No special instructions were received'

loop_
_space_group_symop_operation_xyz
'x, y, z'
'-x, -y, -z'

loop_
_atom_site_label
_atom_site_type_symbol
_atom_site_fract_x
_atom_site_fract_y
_atom_site_fract_z
_atom_site_U_iso_or_equiv
_atom_site_adp_type
_atom_site_occupancy
_atom_site_site_symmetry_order
_atom_site_calc_flag
_atom_site_refinement_flags_posn
O1 O 0.08044(11) 0.71676(11) -0.23653(11) 0.0177(3) Uani 1 1 d .
O2 O 0.22930(12) 0.54996(11) -0.33348(10) 0.0192(3) Uani 1 1 d .
O3 O 0.56420(12) -0.12980(12) 0.21325(12) 0.0244(3) Uani 1 1 d .
O4 O 0.33242(11) 0.07162(11) 0.49273(10) 0.0190(3) Uani 1 1 d .
N1 N 0.36384(13) 0.22081(13) 0.26766(12) 0.0126(3) Uani 1 1 d .
N2 N 0.41122(13) -0.02405(13) 0.33057(12) 0.0137(3) Uani 1 1 d .
C1 C 0.00006(16) 0.81724(16) -0.18973(16) 0.0180(4) Uani 1 1 d .
H1A H -0.0536 0.8841 -0.2643 0.027 Uiso 1 1 calc GR
H1B H 0.0634 0.8690 -0.1626 0.027 Uiso 1 1 calc GR
H1C H -0.0647 0.7675 -0.1103 0.027 Uiso 1 1 calc GR
C2 C 0.31366(18) 0.46316(16) -0.39345(15) 0.0191(4) Uani 1 1 d .
H2A H 0.3037 0.5001 -0.4928 0.029 Uiso 1 1 calc GR
H2B H 0.2833 0.3662 -0.3508 0.029 Uiso 1 1 calc GR
H2C H 0.4121 0.4634 -0.3781 0.029 Uiso 1 1 calc GR
C3 C 0.15024(15) 0.58313(15) -0.00346(15) 0.0132(3) Uani 1 1 d .
H3 H 0.0959 0.6458 0.0323 0.016 Uiso 1 1 calc R
C4 C 0.15203(15) 0.60791(15) -0.14174(15) 0.0126(3) Uani 1 1 d .
C5 C 0.23347(15) 0.51541(15) -0.19526(14) 0.0134(3) Uani 1 1 d .
C6 C 0.30810(15) 0.39955(15) -0.10853(15) 0.0125(3) Uani 1 1 d .
H6 H 0.3616 0.3364 -0.1443 0.015 Uiso 1 1 calc R
C7 C 0.30538(15) 0.37446(15) 0.03240(14) 0.0116(3) Uani 1 1 d .
C8 C 0.22759(15) 0.46640(15) 0.08545(15) 0.0124(3) Uani 1 1 d .
C9 C 0.22446(16) 0.44203(16) 0.23667(15) 0.0160(3) Uani 1 1 d .
H9A H 0.1378 0.3958 0.2866 0.019 Uiso 1 1 calc R
H9B H 0.2239 0.5340 0.2467 0.019 Uiso 1 1 calc R
C10 C 0.35201(16) 0.34894(15) 0.29854(15) 0.0156(3) Uani 1 1 d .
H10A H 0.4378 0.4017 0.2598 0.019 Uiso 1 1 calc R
H10B H 0.3429 0.3227 0.3997 0.019 Uiso 1 1 calc R
C11 C 0.38313(15) 0.23974(15) 0.12181(14) 0.0111(3) Uani 1 1 d .
H11 H 0.3402 0.1588 0.1139 0.013 Uiso 1 1 calc R
C12 C 0.53977(15) 0.22947(16) 0.07579(15) 0.0170(4) Uani 1 1 d .
H12A H 0.5823 0.3184 0.0619 0.020 Uiso 1 1 calc R
H12B H 0.5518 0.2163 -0.0130 0.020 Uiso 1 1 calc R
C13 C 0.61397(15) 0.10402(16) 0.18585(15) 0.0169(3) Uani 1 1 d .
H13A H 0.7064 0.0808 0.1448 0.020 Uiso 1 1 calc R
H13B H 0.6306 0.1320 0.2624 0.020 Uiso 1 1 calc R
C14 C 0.52987(15) -0.02622(16) 0.24307(15) 0.0158(3) Uani 1 1 d .
C15 C 0.36742(14) 0.09160(15) 0.37232(15) 0.0127(3) Uani 1 1 d .
C16 C 0.33929(16) -0.15664(15) 0.40632(16) 0.0176(4) Uani 1 1 d .
H16A H 0.3127 -0.1653 0.5027 0.021 Uiso 1 1 calc R
H16B H 0.4049 -0.2383 0.4087 0.021 Uiso 1 1 calc R
C17 C 0.20956(16) -0.16131(15) 0.34088(15) 0.0144(3) Uani 1 1 d .
C18 C 0.08330(17) -0.19935(17) 0.42112(16) 0.0197(4) Uani 1 1 d .
H18 H 0.0789 -0.2224 0.5178 0.024 Uiso 1 1 calc R
C19 C -0.03636(17) -0.20398(18) 0.36135(17) 0.0239(4) Uani 1 1 d .
H19 H -0.1219 -0.2295 0.4172 0.029 Uiso 1 1 calc R
C20 C -0.03158(17) -0.17147(17) 0.22036(17) 0.0210(4) Uani 1 1 d .
H20 H -0.1129 -0.1760 0.1795 0.025 Uiso 1 1 calc R
C21 C 0.09405(17) -0.13221(16) 0.14000(16) 0.0185(4) Uani 1 1 d .
H21 H 0.0980 -0.1083 0.0433 0.022 Uiso 1 1 calc R
C22 C 0.21315(16) -0.12752(16) 0.19887(15) 0.0163(3) Uani 1 1 d .
H22 H 0.2983 -0.1011 0.1425 0.020 Uiso 1 1 calc R

loop_
_atom_site_aniso_label
_atom_site_aniso_U_11
_atom_site_aniso_U_22
_atom_site_aniso_U_33
_atom_site_aniso_U_23
_atom_site_aniso_U_13
_atom_site_aniso_U_12
O1 0.0254(6) 0.0135(6) 0.0110(5) -0.0017(4) -0.0070(4) 0.0061(4)
O2 0.0326(6) 0.0155(6) 0.0052(5) -0.0005(4) -0.0037(4) 0.0053(5)
O3 0.0275(6) 0.0184(6) 0.0250(6) -0.0072(5) -0.0040(5) 0.0063(5)
O4 0.0238(6) 0.0204(6) 0.0064(5) 0.0014(4) -0.0002(4) -0.0005(4)
N1 0.0185(6) 0.0108(6) 0.0057(6) -0.0002(5) -0.0009(5) -0.0012(5)
N2 0.0168(6) 0.0091(6) 0.0099(6) 0.0027(5) -0.0019(5) -0.0022(5)
C1 0.0202(8) 0.0136(7) 0.0182(8) -0.0044(6) -0.0047(6) 0.0042(6)
C2 0.0309(8) 0.0158(8) 0.0074(7) -0.0022(6) 0.0011(6) 0.0002(6)
C3 0.0163(7) 0.0114(7) 0.0099(7) -0.0017(6) -0.0004(5) -0.0023(6)
C4 0.0151(7) 0.0091(7) 0.0102(7) 0.0008(5) -0.0027(5) -0.0020(5)
C5 0.0185(7) 0.0133(7) 0.0057(7) -0.0001(6) -0.0003(5) -0.0045(6)
C6 0.0156(7) 0.0098(7) 0.0088(7) -0.0001(6) 0.0007(5) -0.0016(5)
C7 0.0145(7) 0.0096(7) 0.0076(7) 0.0006(6) 0.0005(5) -0.0048(5)
C8 0.0164(7) 0.0103(7) 0.0082(7) -0.0003(6) 0.0006(5) -0.0049(5)
C9 0.0236(8) 0.0129(7) 0.0097(7) -0.0027(6) -0.0012(6) 0.0002(6)
C10 0.0247(8) 0.0128(7) 0.0090(7) -0.0028(6) -0.0034(6) -0.0027(6)
C11 0.0156(7) 0.0100(7) 0.0057(7) -0.0004(5) -0.0010(5) -0.0022(5)
C12 0.0164(7) 0.0171(8) 0.0096(7) 0.0030(6) 0.0013(6) -0.0017(6)
C13 0.0132(7) 0.0198(8) 0.0117(7) 0.0004(6) -0.0004(6) -0.0012(6)
C14 0.0172(7) 0.0155(8) 0.0099(7) 0.0003(6) -0.0052(6) 0.0034(6)
C15 0.0120(7) 0.0135(7) 0.0084(7) 0.0011(6) -0.0029(5) -0.0016(5)
C16 0.0220(8) 0.0098(7) 0.0133(7) 0.0055(6) -0.0040(6) -0.0041(6)
C17 0.0207(8) 0.0059(7) 0.0121(7) 0.0017(5) -0.0027(6) -0.0007(5)
C18 0.0242(8) 0.0189(8) 0.0088(7) 0.0032(6) -0.0003(6) -0.0049(6)
C19 0.0208(8) 0.0258(9) 0.0184(8) -0.0002(7) 0.0008(6) -0.0080(6)
C20 0.0231(8) 0.0183(8) 0.0195(8) -0.0030(6) -0.0066(6) -0.0032(6)
C21 0.0280(8) 0.0159(8) 0.0116(7) -0.0049(6) -0.0034(6) -0.0008(6)
C22 0.0213(8) 0.0131(7) 0.0120(7) -0.0028(6) 0.0024(6) -0.0018(6)

loop_
_atom_type_symbol
_atom_type_description
_atom_type_scat_dispersion_real
_atom_type_scat_dispersion_imag
_atom_type_scat_source
C C 0.0181 0.0091 'International Tables Vol C Tables 4.2.6.8 and 6.1.1.4'
H H 0.0000 0.0000 'International Tables Vol C Tables 4.2.6.8 and 6.1.1.4'
N N 0.0311 0.0180 'International Tables Vol C Tables 4.2.6.8 and 6.1.1.4'
O O 0.0492 0.0322 'International Tables Vol C Tables 4.2.6.8 and 6.1.1.4'

loop_
_geom_angle_atom_site_label_1
_geom_angle_atom_site_label_2
_geom_angle_atom_site_label_3
_geom_angle
C4 O1 C1 117.28(11)
C5 O2 C2 117.20(11)
C10 N1 C11 117.08(11)
C15 N1 C10 119.77(12)
C15 N1 C11 122.95(12)
C14 N2 C15 123.69(12)
C14 N2 C16 118.92(12)
C15 N2 C16 116.39(12)
O1 C1 H1A 109.5
O1 C1 H1B 109.5
O1 C1 H1C 109.5
H1A C1 H1B 109.5
H1A C1 H1C 109.5
H1B C1 H1C 109.5
O2 C2 H2A 109.5
O2 C2 H2B 109.5
O2 C2 H2C 109.5
H2A C2 H2B 109.5
H2A C2 H2C 109.5
H2B C2 H2C 109.5
C4 C3 H3 119.5
C4 C3 C8 121.03(13)
C8 C3 H3 119.5
O1 C4 C3 125.86(13)
O1 C4 C5 114.59(13)
C3 C4 C5 119.55(13)
O2 C5 C4 115.00(13)
O2 C5 C6 125.15(13)
C6 C5 C4 119.85(13)
C5 C6 H6 119.8
C5 C6 C7 120.35(14)
C7 C6 H6 119.8
C6 C7 C11 116.78(12)
C8 C7 C6 120.18(13)
C8 C7 C11 122.94(13)
C3 C8 C9 119.98(13)
C7 C8 C3 119.03(13)
C7 C8 C9 120.98(13)
C8 C9 H9A 109.6
C8 C9 H9B 109.6
C8 C9 C10 110.12(12)
H9A C9 H9B 108.2
C10 C9 H9A 109.6
C10 C9 H9B 109.6
N1 C10 C9 109.87(12)
N1 C10 H10A 109.7
N1 C10 H10B 109.7
C9 C10 H10A 109.7
C9 C10 H10B 109.7
H10A C10 H10B 108.2
N1 C11 C7 111.43(11)
N1 C11 H11 107.0
N1 C11 C12 110.16(11)
C7 C11 H11 107.0
C7 C11 C12 113.79(12)
C12 C11 H11 107.0
C11 C12 H12A 109.7
C11 C12 H12B 109.7
C11 C12 C13 109.86(12)
H12A C12 H12B 108.2
C13 C12 H12A 109.7
C13 C12 H12B 109.7
C12 C13 H13A 109.1
C12 C13 H13B 109.1
H13A C13 H13B 107.8
C14 C13 C12 112.54(12)
C14 C13 H13A 109.1
C14 C13 H13B 109.1
O3 C14 N2 120.86(14)
O3 C14 C13 121.80(14)
N2 C14 C13 117.34(13)
O4 C15 N1 124.19(14)
O4 C15 N2 120.98(13)
N1 C15 N2 114.78(12)
N2 C16 H16A 109.2
N2 C16 H16B 109.2
N2 C16 C17 112.15(12)
H16A C16 H16B 107.9
C17 C16 H16A 109.2
C17 C16 H16B 109.2
C18 C17 C16 120.51(13)
C18 C17 C22 118.55(14)
C22 C17 C16 120.95(13)
C17 C18 H18 119.6
C19 C18 C17 120.71(14)
C19 C18 H18 119.6
C18 C19 H19 119.8
C20 C19 C18 120.38(15)
C20 C19 H19 119.8
C19 C20 H20 120.5
C19 C20 C21 118.95(14)
C21 C20 H20 120.5
C20 C21 H21 119.6
C22 C21 C20 120.88(14)
C22 C21 H21 119.6
C17 C22 H22 119.7
C21 C22 C17 120.53(14)
C21 C22 H22 119.7

loop_
_geom_bond_atom_site_label_1
_geom_bond_atom_site_label_2
_geom_bond_distance
O1 C1 1.4303(18)
O1 C4 1.3645(18)
O2 C2 1.4210(19)
O2 C5 1.3656(18)
O3 C14 1.225(2)
O4 C15 1.2167(19)
N1 C10 1.4638(19)
N1 C11 1.4658(18)
N1 C15 1.3580(19)
N2 C14 1.384(2)
N2 C15 1.4283(19)
N2 C16 1.4794(18)
C1 H1A 0.9800
C1 H1B 0.9800
C1 H1C 0.9800
C2 H2A 0.9800
C2 H2B 0.9800
C2 H2C 0.9800
C3 H3 0.9500
C3 C4 1.379(2)
C3 C8 1.407(2)
C4 C5 1.411(2)
C5 C6 1.380(2)
C6 H6 0.9500
C6 C7 1.405(2)
C7 C8 1.389(2)
C7 C11 1.518(2)
C8 C9 1.514(2)
C9 H9A 0.9900
C9 H9B 0.9900
C9 C10 1.519(2)
C10 H10A 0.9900
C10 H10B 0.9900
C11 H11 1.0000
C11 C12 1.532(2)
C12 H12A 0.9900
C12 H12B 0.9900
C12 C13 1.538(2)
C13 H13A 0.9900
C13 H13B 0.9900
C13 C14 1.512(2)
C16 H16A 0.9900
C16 H16B 0.9900
C16 C17 1.509(2)
C17 C18 1.393(2)
C17 C22 1.398(2)
C18 H18 0.9500
C18 C19 1.390(2)
C19 H19 0.9500
C19 C20 1.389(2)
C20 H20 0.9500
C20 C21 1.390(2)
C21 H21 0.9500
C21 C22 1.379(2)
C22 H22 0.9500

loop_
_geom_torsion_atom_site_label_1
_geom_torsion_atom_site_label_2
_geom_torsion_atom_site_label_3
_geom_torsion_atom_site_label_4
_geom_torsion
O1 C4 C5 O2 0.71(18)
O1 C4 C5 C6 -178.58(12)
O2 C5 C6 C7 179.71(12)
N1 C11 C12 C13 44.12(16)
N2 C16 C17 C18 -131.91(15)
N2 C16 C17 C22 48.00(19)
C1 O1 C4 C3 2.3(2)
C1 O1 C4 C5 -177.73(12)
C2 O2 C5 C4 177.71(13)
C2 O2 C5 C6 -3.0(2)
C3 C4 C5 O2 -179.35(12)
C3 C4 C5 C6 1.4(2)
C3 C8 C9 C10 -158.82(13)
C4 C3 C8 C7 -0.7(2)
C4 C3 C8 C9 179.67(12)
C4 C5 C6 C7 -1.1(2)
C5 C6 C7 C8 -0.1(2)
C5 C6 C7 C11 176.32(12)
C6 C7 C8 C3 1.0(2)
C6 C7 C8 C9 -179.39(12)
C6 C7 C11 N1 -175.87(11)
C6 C7 C11 C12 58.84(17)
C7 C8 C9 C10 21.58(18)
C7 C11 C12 C13 170.09(12)
C8 C3 C4 O1 179.47(13)
C8 C3 C4 C5 -0.5(2)
C8 C7 C11 N1 0.46(19)
C8 C7 C11 C12 -124.84(14)
C8 C9 C10 N1 -51.72(16)
C10 N1 C11 C7 -34.01(16)
C10 N1 C11 C12 93.28(14)
C10 N1 C15 O4 16.1(2)
C10 N1 C15 N2 -166.19(12)
C11 N1 C10 C9 61.43(16)
C11 N1 C15 O4 -169.14(13)
C11 N1 C15 N2 8.54(19)
C11 C7 C8 C3 -175.20(12)
C11 C7 C8 C9 4.4(2)
C11 C12 C13 C14 42.32(17)
C12 C13 C14 O3 107.08(16)
C12 C13 C14 N2 -72.59(17)
C14 N2 C15 O4 -133.28(15)
C14 N2 C15 N1 48.95(18)
C14 N2 C16 C17 -101.58(15)
C15 N1 C10 C9 -123.54(14)
C15 N1 C11 C7 151.13(13)
C15 N1 C11 C12 -81.58(16)
C15 N2 C14 O3 178.29(13)
C15 N2 C14 C13 -2.03(19)
C15 N2 C16 C17 89.42(15)
C16 N2 C14 O3 10.1(2)
C16 N2 C14 C13 -170.18(12)
C16 N2 C15 O4 35.14(19)
C16 N2 C15 N1 -142.62(13)
C16 C17 C18 C19 -179.91(14)
C16 C17 C22 C21 179.95(14)
C17 C18 C19 C20 0.4(3)
C18 C17 C22 C21 -0.1(2)
C18 C19 C20 C21 -1.0(2)
C19 C20 C21 C22 1.0(2)
C20 C21 C22 C17 -0.5(2)
C22 C17 C18 C19 0.2(2)
